data_4070073
loop_
_publ_author_name
'Chan, Ka-Wang'
'Huang, Enrique Kwan'
'Williams, Ian D.'
'Leung, Wa-Hung'

_publ_section_title
;
 Synthesis, Structures, and Reactivity of Ruthenium(II) Nitrosyl Tri- and
 Dialkyl Complexes
;
_journal_issue 19
_journal_name_full Organometallics
_journal_page_first 5794
_journal_paper_doi 10.1021/om900598j
_journal_volume 28
_journal_year 2009
_chemical_formula_sum 'C26 H46 N4 O4 Os Ru Si2'
_chemical_formula_weight 826.12
_chemical_name_systematic
; 
 ? 
;
_space_group_IT_number 2
_symmetry_cell_setting triclinic
_symmetry_space_group_name_Hall '-P 1'
_symmetry_space_group_name_H-M 'P -1'
_atom_sites_solution_hydrogens geom
_atom_sites_solution_primary direct
_atom_sites_solution_secondary difmap
_audit_creation_method SHELXL-97
_cell_angle_alpha 93.548(5)
_cell_angle_beta 96.917(5)
_cell_angle_gamma 105.486(5)
_cell_formula_units_Z 4
_cell_length_a 11.167(3)
_cell_length_b 16.751(5)
_cell_length_c 18.978(5)
_cell_measurement_reflns_used 1121
_cell_measurement_temperature 100(2)
_cell_measurement_theta_max 16.62
_cell_measurement_theta_min 2.17
_cell_volume 3379.8(16)
_computing_structure_refinement 'SHELXL-97 (Sheldrick, 1997)'
_computing_structure_solution 'SHELXS-97 (Sheldrick, 1990)'
_diffrn_ambient_temperature 100(2)
_diffrn_measured_fraction_theta_full 0.975
_diffrn_measured_fraction_theta_max 0.969
_diffrn_radiation_monochromator graphite
_diffrn_radiation_source 'fine-focus sealed tube'
_diffrn_radiation_type MoK\a
_diffrn_radiation_wavelength 0.71073
_diffrn_reflns_av_R_equivalents 0.1696
_diffrn_reflns_av_sigmaI/netI 0.4014
_diffrn_reflns_limit_h_max 13
_diffrn_reflns_limit_h_min -13
_diffrn_reflns_limit_k_max 17
_diffrn_reflns_limit_k_min -20
_diffrn_reflns_limit_l_max 23
_diffrn_reflns_limit_l_min -23
_diffrn_reflns_number 21424
_diffrn_reflns_theta_full 25.00
_diffrn_reflns_theta_max 26.00
_diffrn_reflns_theta_min 1.59
_exptl_absorpt_coefficient_mu 4.308
_exptl_absorpt_correction_T_max 1.00
_exptl_absorpt_correction_T_min 0.59
_exptl_absorpt_correction_type multi-scan
_exptl_absorpt_process_details SADABS
_exptl_crystal_colour red
_exptl_crystal_density_diffrn 1.624
_exptl_crystal_density_method 'not measured'
_exptl_crystal_description needle
_exptl_crystal_F_000 1640
_exptl_crystal_size_max 0.30
_exptl_crystal_size_mid 0.03
_exptl_crystal_size_min 0.02
_refine_diff_density_max 1.609
_refine_diff_density_min -1.461
_refine_diff_density_rms 0.165
_refine_ls_extinction_coef 0.0097(4)
_refine_ls_extinction_expression Fc^*^=kFc[1+0.001xFc^2^\l^3^/sin(2\q)]^-1/4^
_refine_ls_extinction_method SHELXL
_refine_ls_goodness_of_fit_ref 0.963
_refine_ls_hydrogen_treatment constr
_refine_ls_matrix_type full
_refine_ls_number_parameters 686
_refine_ls_number_reflns 12877
_refine_ls_number_restraints 0
_refine_ls_restrained_S_all 0.963
_refine_ls_R_factor_all 0.2722
_refine_ls_R_factor_gt 0.0743
_refine_ls_shift/su_max 0.002
_refine_ls_shift/su_mean 0.000
_refine_ls_structure_factor_coef Fsqd
_refine_ls_weighting_details
; calc 
 [0.00000+1.00000exp(2.50(sin\q/\l)^2^)]/ 
   [\s^2^(Fo^2^)+0.0000+0.0000*P+(0.0120P)^2^+0.0000sin\q/\l] 
 where P = 0.33333Fo^2^ + 0.66667Fc^2^ 
;
_refine_ls_weighting_scheme calc
_refine_ls_wR_factor_gt 0.1219
_refine_ls_wR_factor_ref 0.1692
_reflns_number_gt 4040
_reflns_number_total 12877
_reflns_threshold_expression >2sigma(I)
_cod_data_source_file om900598j_si_001.cif
_cod_data_source_block ckw23
_cod_depositor_comments
;
The following automatic conversions were performed:

'_symmetry_cell_setting' value 'Triclinic' changed to 'triclinic'
according to /home/saulius/struct/CIF-dictionaries/cif_core.dic
dictionary named 'cif_core.dic' version 2.4.2 from 2011-04-26.

Automatic conversion script
Id: cif_fix_values 1715 2011-07-08 13:25:40Z adriana 
;
_cod_original_cell_volume 3379.7(17)
_cod_original_sg_symbol_H-M P-1
_cod_database_code 4070073

loop_
_symmetry_equiv_pos_as_xyz
'x, y, z'
'-x, -y, -z'

loop_
_atom_site_label
_atom_site_type_symbol
_atom_site_fract_x
_atom_site_fract_y
_atom_site_fract_z
_atom_site_U_iso_or_equiv
_atom_site_adp_type
_atom_site_occupancy
_atom_site_symmetry_multiplicity
_atom_site_calc_flag
_atom_site_refinement_flags
Os1A Os 0.35387(9) 0.13818(5) 0.08866(4) 0.0545(3) Uani 1 1 d .
Ru1A Ru 0.64055(15) 0.25101(10) 0.01121(7) 0.0433(4) Uani 1 1 d .
Si1A Si 0.4174(5) 0.3432(4) -0.0618(3) 0.0557(16) Uani 1 1 d .
Si2A Si 0.8992(6) 0.3254(4) -0.0760(3) 0.0625(18) Uani 1 1 d .
O1A O 0.3729(12) 0.1934(8) 0.1737(6) 0.065(4) Uani 1 1 d .
O2A O 0.3747(15) 0.0430(8) 0.0972(6) 0.086(5) Uani 1 1 d .
O3A O 0.2108(12) 0.1298(9) 0.0395(6) 0.072(4) Uani 1 1 d .
O4A O 0.5839(13) 0.1551(9) -0.1263(6) 0.072(4) Uani 1 1 d .
N1A N 0.6161(12) 0.2021(8) -0.0720(7) 0.039(4) Uani 1 1 d .
N2A N 0.4635(11) 0.1887(8) 0.0435(6) 0.035(3) Uani 1 1 d .
N10A N 0.6722(12) 0.2949(9) 0.1209(6) 0.039(4) Uani 1 1 d .
N20A N 0.7176(13) 0.1676(9) 0.0661(7) 0.048(4) Uani 1 1 d .
C1A C 0.5867(14) 0.3530(10) -0.0274(8) 0.034(4) Uani 1 1 d .
H1AA H 0.6139 0.3989 0.0116 0.041 Uiso 1 1 calc R
H1AB H 0.6361 0.3712 -0.0663 0.041 Uiso 1 1 calc R
C2A C 0.4124(19) 0.4323(12) -0.1124(9) 0.065(6) Uani 1 1 d .
H2AA H 0.4585 0.4310 -0.1530 0.098 Uiso 1 1 calc R
H2AB H 0.4510 0.4841 -0.0814 0.098 Uiso 1 1 calc R
H2AC H 0.3249 0.4294 -0.1298 0.098 Uiso 1 1 calc R
C3A C 0.3263(16) 0.3465(13) 0.0147(9) 0.071(7) Uani 1 1 d .
H3AA H 0.2383 0.3407 -0.0037 0.107 Uiso 1 1 calc R
H3AB H 0.3616 0.3998 0.0441 0.107 Uiso 1 1 calc R
H3AC H 0.3315 0.3009 0.0437 0.107 Uiso 1 1 calc R
C4A C 0.340(2) 0.2455(13) -0.1207(10) 0.095(8) Uani 1 1 d .
H4AA H 0.3861 0.2429 -0.1612 0.142 Uiso 1 1 calc R
H4AB H 0.2534 0.2447 -0.1384 0.142 Uiso 1 1 calc R
H4AC H 0.3394 0.1975 -0.0936 0.142 Uiso 1 1 calc R
C5A C 0.8225(18) 0.3266(11) 0.0059(9) 0.058(6) Uani 1 1 d .
H5AA H 0.8217 0.3848 0.0178 0.070 Uiso 1 1 calc R
H5AB H 0.8790 0.3132 0.0450 0.070 Uiso 1 1 calc R
C6A C 0.800(2) 0.3371(15) -0.1593(10) 0.093(8) Uani 1 1 d .
H6AA H 0.8455 0.3349 -0.2001 0.139 Uiso 1 1 calc R
H6AB H 0.7802 0.3906 -0.1547 0.139 Uiso 1 1 calc R
H6AC H 0.7216 0.2918 -0.1670 0.139 Uiso 1 1 calc R
C7A C 0.9383(19) 0.2270(13) -0.0912(12) 0.086(7) Uani 1 1 d .
H7AA H 0.9907 0.2182 -0.0487 0.128 Uiso 1 1 calc R
H7AB H 0.9843 0.2289 -0.1321 0.128 Uiso 1 1 calc R
H7AC H 0.8609 0.1811 -0.1008 0.128 Uiso 1 1 calc R
C8A C 1.0419(18) 0.4128(14) -0.0622(11) 0.087(8) Uani 1 1 d .
H8AA H 1.0954 0.4079 -0.0187 0.130 Uiso 1 1 calc R
H8AB H 1.0191 0.4653 -0.0574 0.130 Uiso 1 1 calc R
H8AC H 1.0875 0.4120 -0.1031 0.130 Uiso 1 1 calc R
C11A C 0.6424(17) 0.3641(12) 0.1474(8) 0.053(6) Uani 1 1 d .
H11A H 0.6163 0.3988 0.1145 0.064 Uiso 1 1 calc R
C12A C 0.6483(19) 0.3856(13) 0.2186(10) 0.066(6) Uani 1 1 d .
H12A H 0.6204 0.4320 0.2335 0.079 Uiso 1 1 calc R
C13A C 0.6937(16) 0.3415(12) 0.2694(10) 0.050(5) Uani 1 1 d .
C14A C 0.7226(15) 0.2716(11) 0.2399(8) 0.042(5) Uani 1 1 d .
H14A H 0.7485 0.2363 0.2722 0.051 Uiso 1 1 calc R
C15A C 0.7168(17) 0.2496(12) 0.1690(9) 0.046(5) Uani 1 1 d .
C16A C 0.7536(17) 0.1782(11) 0.1379(9) 0.039(5) Uani 1 1 d .
C17A C 0.8143(14) 0.1301(11) 0.1765(8) 0.036(4) Uani 1 1 d .
H17A H 0.8356 0.1421 0.2267 0.044 Uiso 1 1 calc R
C18A C 0.8443(14) 0.0647(10) 0.1424(8) 0.030(4) Uani 1 1 d .
C19A C 0.8106(17) 0.0503(10) 0.0699(8) 0.042(5) Uani 1 1 d .
H19A H 0.8293 0.0054 0.0446 0.050 Uiso 1 1 calc R
C20A C 0.7516(18) 0.0988(12) 0.0345(9) 0.058(6) Uani 1 1 d .
H20A H 0.7306 0.0864 -0.0158 0.069 Uiso 1 1 calc R
C21A C 0.6930(19) 0.3560(13) 0.3483(8) 0.056(6) Uani 1 1 d .
C22A C 0.794(3) 0.4408(17) 0.3749(13) 0.161(15) Uani 1 1 d .
H22A H 0.8777 0.4351 0.3698 0.242 Uiso 1 1 calc R
H22B H 0.7901 0.4558 0.4251 0.242 Uiso 1 1 calc R
H22C H 0.7772 0.4843 0.3463 0.242 Uiso 1 1 calc R
C23A C 0.724(4) 0.297(2) 0.3937(13) 0.20(2) Uani 1 1 d .
H23A H 0.6654 0.2419 0.3793 0.299 Uiso 1 1 calc R
H23B H 0.7194 0.3142 0.4433 0.299 Uiso 1 1 calc R
H23C H 0.8100 0.2943 0.3896 0.299 Uiso 1 1 calc R
C24A C 0.563(3) 0.364(3) 0.3576(13) 0.20(2) Uani 1 1 d .
H24A H 0.5002 0.3110 0.3418 0.303 Uiso 1 1 calc R
H24B H 0.5445 0.4073 0.3290 0.303 Uiso 1 1 calc R
H24C H 0.5609 0.3797 0.4080 0.303 Uiso 1 1 calc R
C25A C 0.9106(18) 0.0152(10) 0.1836(9) 0.047(5) Uani 1 1 d .
C26A C 0.8195(16) -0.0384(10) 0.2298(9) 0.047(5) Uani 1 1 d .
H26A H 0.7861 -0.0019 0.2596 0.071 Uiso 1 1 calc R
H26B H 0.8650 -0.0689 0.2604 0.071 Uiso 1 1 calc R
H26C H 0.7500 -0.0780 0.1985 0.071 Uiso 1 1 calc R
C27A C 0.9584(19) -0.0473(11) 0.1371(9) 0.061(6) Uani 1 1 d .
H27A H 1.0156 -0.0164 0.1066 0.091 Uiso 1 1 calc R
H27B H 0.8866 -0.0867 0.1073 0.091 Uiso 1 1 calc R
H27C H 1.0028 -0.0778 0.1683 0.091 Uiso 1 1 calc R
C28A C 1.0289(17) 0.0700(11) 0.2334(10) 0.063(6) Uani 1 1 d .
H28A H 1.0048 0.1111 0.2637 0.094 Uiso 1 1 calc R
H28B H 1.0908 0.0989 0.2045 0.094 Uiso 1 1 calc R
H28C H 1.0655 0.0346 0.2635 0.094 Uiso 1 1 calc R
Os1B Os -0.12379(8) 0.10392(6) 0.43218(4) 0.0599(3) Uani 1 1 d .
Ru1B Ru 0.18826(14) 0.24010(9) 0.52146(6) 0.0410(4) Uani 1 1 d .
Si2B Si 0.0153(5) 0.3053(4) 0.6439(2) 0.0547(16) Uani 1 1 d .
Si1B Si 0.4951(5) 0.3526(4) 0.5988(2) 0.0509(15) Uani 1 1 d .
O1B O -0.1344(12) 0.1543(9) 0.3539(6) 0.076(4) Uani 1 1 d .
O2B O -0.2490(12) 0.1110(11) 0.4755(8) 0.102(6) Uani 1 1 d .
O3B O -0.1258(14) 0.0012(7) 0.4149(6) 0.077(5) Uani 1 1 d .
O4B O 0.2558(13) 0.1770(9) 0.6550(6) 0.074(4) Uani 1 1 d .
N1B N 0.2258(13) 0.2037(9) 0.6032(7) 0.044(4) Uani 1 1 d .
N2B N 0.0175(13) 0.1566(8) 0.4849(6) 0.046(4) Uani 1 1 d .
N10B N 0.2687(13) 0.1638(9) 0.4574(7) 0.044(4) Uani 1 1 d .
N20B N 0.1680(12) 0.2797(9) 0.4161(6) 0.038(4) Uani 1 1 d .
C1B C 0.3564(15) 0.3426(12) 0.5338(8) 0.052(5) Uani 1 1 d .
H1BA H 0.3856 0.3453 0.4865 0.062 Uiso 1 1 calc R
H1BB H 0.3297 0.3937 0.5428 0.062 Uiso 1 1 calc R
C2B C 0.6142(17) 0.4460(11) 0.5818(10) 0.065(6) Uani 1 1 d .
H2BA H 0.5824 0.4948 0.5879 0.097 Uiso 1 1 calc R
H2BB H 0.6327 0.4395 0.5329 0.097 Uiso 1 1 calc R
H2BC H 0.6910 0.4535 0.6155 0.097 Uiso 1 1 calc R
C3B C 0.5565(18) 0.2588(13) 0.5858(14) 0.103(9) Uani 1 1 d .
H3BA H 0.5702 0.2511 0.5361 0.154 Uiso 1 1 calc R
H3BB H 0.4953 0.2092 0.5973 0.154 Uiso 1 1 calc R
H3BC H 0.6361 0.2675 0.6173 0.154 Uiso 1 1 calc R
C4B C 0.4672(19) 0.3738(13) 0.6939(9) 0.077(7) Uani 1 1 d .
H4BA H 0.4350 0.4227 0.6976 0.116 Uiso 1 1 calc R
H4BB H 0.5464 0.3843 0.7261 0.116 Uiso 1 1 calc R
H4BC H 0.4058 0.3254 0.7071 0.116 Uiso 1 1 calc R
C5B C 0.0866(16) 0.3213(10) 0.5592(7) 0.043(5) Uani 1 1 d .
H5BA H 0.1439 0.3785 0.5650 0.052 Uiso 1 1 calc R
H5BB H 0.0177 0.3200 0.5207 0.052 Uiso 1 1 calc R
C6B C -0.0911(17) 0.3741(13) 0.6470(9) 0.068(7) Uani 1 1 d .
H6BA H -0.1308 0.3675 0.6904 0.102 Uiso 1 1 calc R
H6BB H -0.1561 0.3588 0.6051 0.102 Uiso 1 1 calc R
H6BC H -0.0424 0.4322 0.6471 0.102 Uiso 1 1 calc R
C7B C 0.1330(18) 0.3347(14) 0.7245(8) 0.079(7) Uani 1 1 d .
H7BA H 0.0911 0.3244 0.7668 0.118 Uiso 1 1 calc R
H7BB H 0.1778 0.3939 0.7266 0.118 Uiso 1 1 calc R
H7BC H 0.1929 0.3014 0.7229 0.118 Uiso 1 1 calc R
C8B C -0.0800(18) 0.1951(12) 0.6446(10) 0.073(7) Uani 1 1 d .
H8BA H -0.1153 0.1887 0.6895 0.109 Uiso 1 1 calc R
H8BB H -0.0263 0.1578 0.6404 0.109 Uiso 1 1 calc R
H8BC H -0.1483 0.1809 0.6045 0.109 Uiso 1 1 calc R
C11B C 0.3157(18) 0.1013(12) 0.4806(9) 0.055(6) Uani 1 1 d .
H11B H 0.3166 0.0914 0.5294 0.066 Uiso 1 1 calc R
C12B C 0.3623(14) 0.0514(11) 0.4361(8) 0.039(4) Uani 1 1 d .
H12B H 0.3901 0.0065 0.4536 0.046 Uiso 1 1 calc R
C13B C 0.3676(16) 0.0684(12) 0.3650(8) 0.044(5) Uani 1 1 d .
C14B C 0.3235(14) 0.1324(11) 0.3423(8) 0.038(5) Uani 1 1 d .
H14B H 0.3246 0.1437 0.2939 0.046 Uiso 1 1 calc R
C15B C 0.2765(16) 0.1819(11) 0.3880(7) 0.036(4) Uani 1 1 d .
C16B C 0.2205(16) 0.2466(12) 0.3662(10) 0.054(6) Uani 1 1 d .
C17B C 0.2175(14) 0.2743(10) 0.2991(7) 0.032(4) Uani 1 1 d .
H17B H 0.2569 0.2504 0.2650 0.038 Uiso 1 1 calc R
C18B C 0.1624(16) 0.3330(10) 0.2790(8) 0.035(4) Uani 1 1 d .
C19B C 0.1089(16) 0.3689(11) 0.3329(9) 0.046(5) Uani 1 1 d .
H19B H 0.0706 0.4123 0.3242 0.056 Uiso 1 1 calc R
C20B C 0.1156(17) 0.3370(12) 0.3996(8) 0.050(5) Uani 1 1 d .
H20B H 0.0783 0.3596 0.4356 0.060 Uiso 1 1 calc R
C21B C 0.4212(19) 0.0134(13) 0.3152(11) 0.062(6) Uani 1 1 d .
C22B C 0.4734(19) -0.0479(14) 0.3551(10) 0.074(7) Uani 1 1 d .
H22D H 0.5062 -0.0811 0.3219 0.110 Uiso 1 1 calc R
H22E H 0.4066 -0.0848 0.3765 0.110 Uiso 1 1 calc R
H22F H 0.5412 -0.0177 0.3927 0.110 Uiso 1 1 calc R
C23B C 0.3118(16) -0.0261(11) 0.2574(9) 0.051(5) Uani 1 1 d .
H23D H 0.3372 -0.0624 0.2231 0.077 Uiso 1 1 calc R
H23E H 0.2859 0.0176 0.2327 0.077 Uiso 1 1 calc R
H23F H 0.2415 -0.0590 0.2789 0.077 Uiso 1 1 calc R
C24B C 0.5303(17) 0.0739(12) 0.2838(10) 0.060(6) Uani 1 1 d .
H24D H 0.5670 0.0416 0.2521 0.090 Uiso 1 1 calc R
H24E H 0.5949 0.1045 0.3229 0.090 Uiso 1 1 calc R
H24F H 0.4971 0.1132 0.2569 0.090 Uiso 1 1 calc R
C25B C 0.1640(17) 0.3644(12) 0.2038(8) 0.043(5) Uani 1 1 d .
C26B C 0.1141(17) 0.2904(11) 0.1484(8) 0.053(5) Uani 1 1 d .
H26D H 0.1695 0.2539 0.1527 0.079 Uiso 1 1 calc R
H26E H 0.1110 0.3097 0.1007 0.079 Uiso 1 1 calc R
H26F H 0.0295 0.2596 0.1560 0.079 Uiso 1 1 calc R
C27B C 0.077(2) 0.4235(13) 0.1938(10) 0.094(9) Uani 1 1 d .
H27D H 0.0785 0.4431 0.1462 0.141 Uiso 1 1 calc R
H27E H 0.1067 0.4714 0.2301 0.141 Uiso 1 1 calc R
H27F H -0.0093 0.3931 0.1988 0.141 Uiso 1 1 calc R
C28B C 0.2962(18) 0.4124(12) 0.1990(8) 0.058(6) Uani 1 1 d .
H28D H 0.3510 0.3756 0.2045 0.087 Uiso 1 1 calc R
H28E H 0.3242 0.4586 0.2369 0.087 Uiso 1 1 calc R
H28F H 0.3000 0.4345 0.1525 0.087 Uiso 1 1 calc R

loop_
_atom_site_aniso_label
_atom_site_aniso_U_11
_atom_site_aniso_U_22
_atom_site_aniso_U_33
_atom_site_aniso_U_23
_atom_site_aniso_U_13
_atom_site_aniso_U_12
Os1A 0.0697(7) 0.0575(7) 0.0369(5) 0.0004(4) 0.0253(4) 0.0116(5)
Ru1A 0.0532(11) 0.0555(11) 0.0289(8) 0.0074(7) 0.0151(7) 0.0237(9)
Si1A 0.059(4) 0.067(4) 0.046(3) 0.014(3) 0.014(3) 0.021(3)
Si2A 0.072(5) 0.080(5) 0.052(3) 0.021(3) 0.036(3) 0.035(4)
O1A 0.099(11) 0.066(9) 0.027(6) -0.019(6) 0.001(7) 0.028(8)
O2A 0.151(15) 0.070(11) 0.054(8) 0.003(7) 0.064(9) 0.039(10)
O3A 0.049(9) 0.109(12) 0.047(8) -0.025(7) 0.007(7) 0.010(8)
O4A 0.095(12) 0.083(11) 0.037(8) -0.017(7) 0.008(7) 0.028(9)
N1A 0.049(10) 0.040(9) 0.037(8) -0.003(7) -0.003(7) 0.031(8)
N2A 0.035(9) 0.025(8) 0.040(8) 0.021(6) 0.011(6) -0.010(7)
N10A 0.027(9) 0.061(11) 0.029(8) 0.002(7) 0.015(6) 0.009(8)
N20A 0.060(11) 0.046(10) 0.049(9) 0.015(8) 0.023(8) 0.024(9)
C1A 0.037(11) 0.038(11) 0.042(9) 0.017(8) 0.028(8) 0.021(9)
C2A 0.083(16) 0.073(16) 0.056(13) 0.012(11) 0.020(11) 0.044(13)
C3A 0.028(12) 0.114(19) 0.068(13) 0.024(13) 0.029(10) -0.001(12)
C4A 0.15(2) 0.073(17) 0.054(14) 0.002(12) -0.016(14) 0.038(17)
C5A 0.089(16) 0.050(13) 0.042(11) 0.011(9) 0.020(10) 0.024(12)
C6A 0.12(2) 0.12(2) 0.049(13) 0.017(14) 0.020(13) 0.051(18)
C7A 0.060(16) 0.082(18) 0.12(2) 0.000(14) 0.051(14) 0.013(13)
C8A 0.040(14) 0.13(2) 0.104(18) 0.045(15) 0.037(12) 0.019(14)
C11A 0.074(15) 0.063(14) 0.024(9) 0.008(9) 0.034(9) 0.008(12)
C12A 0.085(17) 0.063(16) 0.055(13) -0.015(11) -0.011(12) 0.045(13)
C13A 0.037(12) 0.056(14) 0.062(13) 0.010(11) 0.035(10) 0.008(10)
C14A 0.044(12) 0.046(12) 0.029(9) -0.013(8) 0.016(8) -0.003(9)
C15A 0.058(14) 0.057(14) 0.034(10) 0.023(10) 0.012(9) 0.029(11)
C16A 0.056(13) 0.034(11) 0.034(10) -0.007(8) 0.023(9) 0.018(10)
C17A 0.027(10) 0.051(13) 0.035(9) 0.021(9) 0.018(8) 0.007(9)
C18A 0.019(10) 0.022(10) 0.044(10) -0.001(8) 0.006(8) -0.001(8)
C19A 0.083(15) 0.025(11) 0.028(9) -0.003(8) 0.007(9) 0.036(11)
C20A 0.075(15) 0.073(16) 0.027(9) -0.020(10) 0.025(10) 0.022(13)
C21A 0.076(16) 0.077(16) 0.006(8) -0.003(9) 0.003(8) 0.009(12)
C22A 0.22(4) 0.13(3) 0.072(18) -0.046(18) 0.06(2) -0.07(2)
C23A 0.40(6) 0.23(4) 0.058(18) 0.05(2) 0.09(3) 0.21(4)
C24A 0.10(2) 0.49(7) 0.072(19) 0.03(3) 0.053(17) 0.15(4)
C25A 0.065(14) 0.020(11) 0.058(12) -0.007(9) 0.017(10) 0.015(10)
C26A 0.053(13) 0.030(11) 0.057(12) 0.019(9) 0.004(9) 0.007(10)
C27A 0.102(18) 0.038(12) 0.045(11) -0.007(9) -0.008(11) 0.036(12)
C28A 0.060(15) 0.045(13) 0.069(14) -0.015(11) -0.003(11) 0.000(11)
Os1B 0.0609(7) 0.0762(7) 0.0344(5) 0.0065(4) 0.0115(4) 0.0025(5)
Ru1B 0.0525(10) 0.0520(11) 0.0216(7) 0.0062(7) 0.0155(7) 0.0147(8)
Si2B 0.054(4) 0.084(5) 0.029(3) 0.001(3) 0.016(2) 0.019(3)
Si1B 0.048(4) 0.070(4) 0.035(3) 0.003(3) 0.013(3) 0.016(3)
O1B 0.071(10) 0.132(13) 0.039(7) 0.044(8) 0.015(7) 0.042(9)
O2B 0.043(10) 0.175(17) 0.091(11) 0.033(11) 0.048(8) 0.017(10)
O3B 0.144(14) 0.028(8) 0.042(8) -0.021(6) 0.001(8) 0.009(8)
O4B 0.079(11) 0.107(13) 0.039(8) 0.035(8) 0.007(7) 0.027(9)
N1B 0.049(10) 0.060(11) 0.024(8) 0.011(7) 0.013(7) 0.012(8)
N2B 0.054(10) 0.039(10) 0.030(8) -0.011(7) -0.005(7) -0.007(8)
N10B 0.054(11) 0.041(10) 0.038(8) 0.000(7) 0.020(7) 0.009(8)
N20B 0.032(9) 0.057(11) 0.035(8) 0.018(7) 0.010(6) 0.028(8)
C1B 0.047(13) 0.077(15) 0.038(10) 0.022(10) 0.019(9) 0.019(11)
C2B 0.058(15) 0.059(15) 0.077(14) -0.016(11) 0.019(11) 0.016(12)
C3B 0.032(14) 0.060(16) 0.20(3) 0.040(17) -0.023(15) -0.012(12)
C4B 0.080(17) 0.092(18) 0.033(11) -0.013(11) 0.001(10) -0.016(13)
C5B 0.064(13) 0.044(12) 0.021(8) -0.002(8) 0.002(8) 0.018(10)
C6B 0.049(13) 0.13(2) 0.047(11) 0.007(12) 0.029(10) 0.060(14)
C7B 0.073(16) 0.14(2) 0.030(10) 0.008(12) 0.029(10) 0.039(15)
C8B 0.069(16) 0.083(17) 0.078(15) 0.033(12) 0.052(12) 0.015(13)
C11B 0.094(17) 0.057(14) 0.034(10) 0.011(10) 0.033(10) 0.043(13)
C12B 0.025(10) 0.063(13) 0.027(9) 0.005(9) -0.015(7) 0.020(9)
C13B 0.053(13) 0.065(14) 0.022(8) -0.005(9) 0.022(8) 0.027(11)
C14B 0.028(10) 0.069(14) 0.028(9) 0.024(9) 0.022(7) 0.017(10)
C15B 0.062(13) 0.042(12) 0.015(8) 0.011(8) 0.012(8) 0.029(10)
C16B 0.031(12) 0.063(15) 0.057(13) -0.025(11) -0.008(10) 0.007(10)
C17B 0.042(11) 0.052(12) 0.011(7) 0.008(7) 0.004(7) 0.028(10)
C18B 0.048(12) 0.029(11) 0.027(9) 0.012(8) 0.012(8) 0.006(9)
C19B 0.058(13) 0.033(12) 0.067(13) 0.015(10) 0.021(10) 0.037(10)
C20B 0.052(13) 0.071(15) 0.034(10) 0.003(10) 0.032(9) 0.020(11)
C21B 0.051(14) 0.073(16) 0.071(14) -0.009(12) 0.032(11) 0.024(12)
C22B 0.083(17) 0.105(19) 0.066(14) 0.030(13) 0.029(12) 0.070(16)
C23B 0.051(13) 0.051(13) 0.051(11) -0.004(10) 0.006(10) 0.018(10)
C24B 0.056(14) 0.063(14) 0.078(14) 0.015(11) 0.035(11) 0.033(12)
C25B 0.045(12) 0.060(14) 0.024(9) 0.004(9) 0.010(8) 0.013(10)
C26B 0.069(14) 0.062(14) 0.032(10) 0.017(10) 0.005(9) 0.025(11)
C27B 0.20(3) 0.054(15) 0.054(14) 0.027(12) 0.053(16) 0.064(18)
C28B 0.074(15) 0.068(15) 0.032(10) 0.003(9) 0.029(10) 0.010(12)

loop_
_atom_type_symbol
_atom_type_description
_atom_type_scat_dispersion_real
_atom_type_scat_dispersion_imag
_atom_type_scat_source
C C 0.0033 0.0016 'International Tables Vol C Tables 4.2.6.8 and 6.1.1.4'
H H 0.0000 0.0000 'International Tables Vol C Tables 4.2.6.8 and 6.1.1.4'
N N 0.0061 0.0033 'International Tables Vol C Tables 4.2.6.8 and 6.1.1.4'
O O 0.0106 0.0060 'International Tables Vol C Tables 4.2.6.8 and 6.1.1.4'
Si Si 0.0817 0.0704 'International Tables Vol C Tables 4.2.6.8 and 6.1.1.4'
Ru Ru -1.2594 0.8363 'International Tables Vol C Tables 4.2.6.8 and 6.1.1.4'
Os Os -1.2165 7.6030 'International Tables Vol C Tables 4.2.6.8 and 6.1.1.4'

loop_
_geom_angle_atom_site_label_1
_geom_angle_atom_site_label_2
_geom_angle_atom_site_label_3
_geom_angle
N2A Os1A O2A 107.3(6)
N2A Os1A O3A 107.5(6)
O2A Os1A O3A 110.3(7)
N2A Os1A O1A 108.8(6)
O2A Os1A O1A 110.2(6)
O3A Os1A O1A 112.7(6)
N1A Ru1A N20A 98.7(6)
N1A Ru1A C1A 91.6(6)
N20A Ru1A C1A 168.2(6)
N1A Ru1A C5A 96.4(6)
N20A Ru1A C5A 89.9(6)
C1A Ru1A C5A 83.1(6)
N1A Ru1A N10A 171.4(6)
N20A Ru1A N10A 73.2(6)
C1A Ru1A N10A 96.8(6)
C5A Ru1A N10A 86.7(6)
N1A Ru1A N2A 98.0(6)
N20A Ru1A N2A 87.4(5)
C1A Ru1A N2A 97.0(5)
C5A Ru1A N2A 165.6(6)
N10A Ru1A N2A 79.0(5)
C2A Si1A C4A 108.9(9)
C2A Si1A C3A 108.4(9)
C4A Si1A C3A 108.4(10)
C2A Si1A C1A 108.0(8)
C4A Si1A C1A 113.0(9)
C3A Si1A C1A 110.1(8)
C7A Si2A C8A 110.4(10)
C7A Si2A C5A 110.3(9)
C8A Si2A C5A 107.3(9)
C7A Si2A C6A 106.5(11)
C8A Si2A C6A 108.1(10)
C5A Si2A C6A 114.1(9)
O4A N1A Ru1A 167.9(13)
Os1A N2A Ru1A 163.7(7)
C15A N10A C11A 117.0(14)
C15A N10A Ru1A 118.8(12)
C11A N10A Ru1A 124.0(11)
C16A N20A C20A 110.9(14)
C16A N20A Ru1A 122.8(11)
C20A N20A Ru1A 126.0(12)
Si1A C1A Ru1A 120.6(8)
Si2A C5A Ru1A 122.4(9)
C12A C11A N10A 123.3(17)
C11A C12A C13A 121.4(18)
C12A C13A C14A 113.1(17)
C12A C13A C21A 124.9(17)
C14A C13A C21A 121.2(18)
C15A C14A C13A 125.8(18)
N10A C15A C14A 119.2(16)
N10A C15A C16A 114.9(15)
C14A C15A C16A 125.9(16)
N20A C16A C17A 125.9(14)
N20A C16A C15A 109.7(15)
C17A C16A C15A 124.5(15)
C16A C17A C18A 120.1(15)
C19A C18A C17A 117.2(16)
C19A C18A C25A 123.2(15)
C17A C18A C25A 119.6(15)
C20A C19A C18A 120.7(15)
C19A C20A N20A 125.3(15)
C23A C21A C13A 118.7(18)
C23A C21A C24A 110(2)
C13A C21A C24A 106.5(16)
C23A C21A C22A 105(2)
C13A C21A C22A 106.7(16)
C24A C21A C22A 110(2)
C18A C25A C28A 112.4(14)
C18A C25A C26A 108.9(14)
C28A C25A C26A 109.1(15)
C18A C25A C27A 114.1(14)
C28A C25A C27A 105.8(15)
C26A C25A C27A 106.4(14)
O3B Os1B O2B 110.5(7)
O3B Os1B N2B 108.7(7)
O2B Os1B N2B 110.1(7)
O3B Os1B O1B 112.5(6)
O2B Os1B O1B 107.3(6)
N2B Os1B O1B 107.7(6)
N1B Ru1B N2B 100.9(6)
N1B Ru1B C5B 97.1(6)
N2B Ru1B C5B 87.1(6)
N1B Ru1B N10B 97.2(6)
N2B Ru1B N10B 86.9(5)
C5B Ru1B N10B 165.3(6)
N1B Ru1B N20B 170.8(6)
N2B Ru1B N20B 83.2(5)
C5B Ru1B N20B 91.3(5)
N10B Ru1B N20B 74.7(5)
N1B Ru1B C1B 94.6(6)
N2B Ru1B C1B 164.5(5)
C5B Ru1B C1B 90.2(7)
N10B Ru1B C1B 92.1(6)
N20B Ru1B C1B 81.6(6)
C7B Si2B C6B 107.8(9)
C7B Si2B C8B 109.2(10)
C6B Si2B C8B 108.5(10)
C7B Si2B C5B 112.9(8)
C6B Si2B C5B 106.7(8)
C8B Si2B C5B 111.5(8)
C1B Si1B C2B 106.7(8)
C1B Si1B C3B 110.1(9)
C2B Si1B C3B 109.1(9)
C1B Si1B C4B 112.7(8)
C2B Si1B C4B 105.1(8)
C3B Si1B C4B 112.8(11)
O4B N1B Ru1B 175.3(14)
Os1B N2B Ru1B 162.6(8)
C11B N10B C15B 118.2(13)
C11B N10B Ru1B 125.3(10)
C15B N10B Ru1B 116.5(12)
C20B N20B C16B 118.2(15)
C20B N20B Ru1B 123.8(11)
C16B N20B Ru1B 117.8(12)
Si1B C1B Ru1B 124.6(9)
Si2B C5B Ru1B 120.9(8)
N10B C11B C12B 122.9(15)
C11B C12B C13B 119.0(16)
C14B C13B C12B 118.0(14)
C14B C13B C21B 122.9(15)
C12B C13B C21B 119.1(17)
C13B C14B C15B 122.2(13)
N10B C15B C14B 119.5(15)
N10B C15B C16B 115.2(14)
C14B C15B C16B 124.9(14)
N20B C16B C17B 119.9(17)
N20B C16B C15B 115.4(17)
C17B C16B C15B 124.7(16)
C18B C17B C16B 124.1(15)
C17B C18B C19B 115.6(13)
C17B C18B C25B 122.7(14)
C19B C18B C25B 121.6(15)
C20B C19B C18B 116.7(15)
N20B C20B C19B 125.5(15)
C22B C21B C23B 114.5(18)
C22B C21B C13B 112.0(16)
C23B C21B C13B 103.7(15)
C22B C21B C24B 108.7(16)
C23B C21B C24B 110.8(17)
C13B C21B C24B 106.7(15)
C28B C25B C26B 113.1(14)
C28B C25B C18B 107.4(13)
C26B C25B C18B 108.7(15)
C28B C25B C27B 109.1(17)
C26B C25B C27B 108.4(15)
C18B C25B C27B 110.1(14)

loop_
_geom_bond_atom_site_label_1
_geom_bond_atom_site_label_2
_geom_bond_distance
Os1A N2A 1.654(11)
Os1A O2A 1.687(13)
Os1A O3A 1.716(12)
Os1A O1A 1.770(10)
Ru1A N1A 1.689(13)
Ru1A N20A 2.093(13)
Ru1A C1A 2.101(14)
Ru1A C5A 2.106(19)
Ru1A N10A 2.120(12)
Ru1A N2A 2.155(12)
Si1A C2A 1.833(18)
Si1A C4A 1.86(2)
Si1A C3A 1.877(16)
Si1A C1A 1.885(16)
Si2A C7A 1.83(2)
Si2A C8A 1.83(2)
Si2A C5A 1.864(16)
Si2A C6A 1.87(2)
O4A N1A 1.213(14)
N10A C15A 1.356(19)
N10A C11A 1.37(2)
N20A C16A 1.360(19)
N20A C20A 1.43(2)
C11A C12A 1.37(2)
C12A C13A 1.38(2)
C13A C14A 1.40(2)
C13A C21A 1.50(2)
C14A C15A 1.36(2)
C15A C16A 1.48(2)
C16A C17A 1.38(2)
C17A C18A 1.38(2)
C18A C19A 1.371(19)
C18A C25A 1.45(2)
C19A C20A 1.34(2)
C21A C23A 1.44(3)
C21A C24A 1.52(3)
C21A C22A 1.57(3)
C25A C28A 1.56(2)
C25A C26A 1.56(2)
C25A C27A 1.57(2)
Os1B O3B 1.725(11)
Os1B O2B 1.732(12)
Os1B N2B 1.742(13)
Os1B O1B 1.760(11)
Ru1B N1B 1.747(14)
Ru1B N2B 2.052(13)
Ru1B C5B 2.134(15)
Ru1B N10B 2.145(13)
Ru1B N20B 2.150(12)
Ru1B C1B 2.157(18)
Si2B C7B 1.840(19)
Si2B C6B 1.867(17)
Si2B C8B 1.87(2)
Si2B C5B 1.881(15)
Si1B C1B 1.823(17)
Si1B C2B 1.838(19)
Si1B C3B 1.89(2)
Si1B C4B 1.897(17)
O4B N1B 1.154(14)
N10B C11B 1.36(2)
N10B C15B 1.378(17)
N20B C20B 1.285(19)
N20B C16B 1.34(2)
C11B C12B 1.39(2)
C12B C13B 1.40(2)
C13B C14B 1.37(2)
C13B C21B 1.56(2)
C14B C15B 1.40(2)
C15B C16B 1.45(2)
C16B C17B 1.38(2)
C17B C18B 1.343(19)
C18B C19B 1.42(2)
C18B C25B 1.55(2)
C19B C20B 1.41(2)
C21B C22B 1.51(2)
C21B C23B 1.51(2)
C21B C24B 1.57(2)
C25B C28B 1.50(2)
C25B C26B 1.51(2)
C25B C27B 1.57(2)
